data_2223830
loop_
_publ_author_name
'Li, Wenkuan'
'Yin, Handong'
'Wen, Liyuan'
'Wang, Daqi'
'Fan, Weidong'

_publ_section_title
Octabutylbis{(<i>E</i>)-2-[4-(2-hydroxybenzylideneamino)phenyl]acetato}di-\m~2~-methoxo-di-\m~3~-oxido-tetratin(IV)
_journal_coeditor_code HG2567
_journal_issue 11
_journal_name_full 'Acta Crystallographica Section E'
_journal_page_first m1268
_journal_paper_doi 10.1107/S1600536809038938
_journal_volume 65
_journal_year 2009
_chemical_formula_iupac '[Sn4 (C4 H9)8 (C15 H12 N O3)2 (C H3 O)2 O2]'
_chemical_formula_moiety 'C64 H102 N2 O10 Sn4'
_chemical_formula_sum 'C64 H102 N2 O10 Sn4'
_chemical_formula_weight 1534.32
_chemical_name_systematic
;
Octabutylbis{(<i>E</i>)-2-[4-(2-hydroxybenzylideneamino)phenyl]acetato}di-
\m~2~-methoxo-di-\m~3~-oxido-tetratin(IV)
;
_space_group_IT_number 2
_symmetry_cell_setting triclinic
_symmetry_space_group_name_Hall '-P 1'
_symmetry_space_group_name_H-M 'P -1'
_atom_sites_solution_hydrogens geom
_atom_sites_solution_primary direct
_atom_sites_solution_secondary difmap
_audit_creation_method SHELXL-97
_cell_angle_alpha 104.921(2)
_cell_angle_beta 104.271(2)
_cell_angle_gamma 91.9910(10)
_cell_formula_units_Z 1
_cell_length_a 10.6059(14)
_cell_length_b 12.2128(17)
_cell_length_c 14.522(2)
_cell_measurement_reflns_used 3867
_cell_measurement_temperature 298(2)
_cell_measurement_theta_max 25.689
_cell_measurement_theta_min 2.151
_cell_volume 1751.8(4)
_computing_cell_refinement 'SAINT (Siemens, 1996)'
_computing_data_collection 'SMART (Siemens, 1996)'
_computing_data_reduction 'SAINT (Siemens, 1996)'
_computing_molecular_graphics 'SHELXTL (Sheldrick, 2008)'
_computing_publication_material 'SHELXTL (Sheldrick, 2008)'
_computing_structure_refinement 'SHELXL97 (Sheldrick, 2008)'
_computing_structure_solution 'SHELXS97 (Sheldrick, 2008)'
_diffrn_ambient_temperature 298(2)
_diffrn_measured_fraction_theta_full 0.980
_diffrn_measured_fraction_theta_max 0.980
_diffrn_measurement_device_type 'Siemens SMART CCD area-detector'
_diffrn_measurement_method '\f and \w'
_diffrn_radiation_monochromator graphite
_diffrn_radiation_source 'fine-focus sealed tube'
_diffrn_radiation_type MoK\a
_diffrn_radiation_wavelength 0.71073
_diffrn_reflns_av_R_equivalents 0.0188
_diffrn_reflns_av_sigmaI/netI 0.0458
_diffrn_reflns_limit_h_max 12
_diffrn_reflns_limit_h_min -9
_diffrn_reflns_limit_k_max 13
_diffrn_reflns_limit_k_min -14
_diffrn_reflns_limit_l_max 17
_diffrn_reflns_limit_l_min -17
_diffrn_reflns_number 9161
_diffrn_reflns_theta_full 25.01
_diffrn_reflns_theta_max 25.01
_diffrn_reflns_theta_min 1.74
_exptl_absorpt_coefficient_mu 1.461
_exptl_absorpt_correction_T_max 0.7687
_exptl_absorpt_correction_T_min 0.5925
_exptl_absorpt_correction_type multi-scan
_exptl_absorpt_process_details '(SADABS; Sheldrick, 1996)'
_exptl_crystal_colour colorless
_exptl_crystal_density_diffrn 1.451
_exptl_crystal_density_method 'not measured'
_exptl_crystal_description block
_exptl_crystal_F_000 780
_exptl_crystal_size_max 0.40
_exptl_crystal_size_mid 0.39
_exptl_crystal_size_min 0.19
_refine_diff_density_max 1.309
_refine_diff_density_min -0.562
_refine_ls_extinction_method none
_refine_ls_goodness_of_fit_ref 1.041
_refine_ls_hydrogen_treatment constr
_refine_ls_matrix_type full
_refine_ls_number_parameters 453
_refine_ls_number_reflns 6067
_refine_ls_number_restraints 0
_refine_ls_restrained_S_all 1.041
_refine_ls_R_factor_all 0.0713
_refine_ls_R_factor_gt 0.0350
_refine_ls_shift/su_max 0.001
_refine_ls_shift/su_mean 0.000
_refine_ls_structure_factor_coef Fsqd
_refine_ls_weighting_details 'calc w=1/[\s^2^(Fo^2^)+(0.0706P)^2^+2.6157P] where P=(Fo^2^+2Fc^2^)/3'
_refine_ls_weighting_scheme calc
_refine_ls_wR_factor_gt 0.0915
_refine_ls_wR_factor_ref 0.1397
_reflns_number_gt 4114
_reflns_number_total 6067
_reflns_threshold_expression I>2\s(I)
_cod_data_source_file hg2567.cif
_cod_data_source_block I
_cod_depositor_comments
;
The following automatic conversions were performed:
'_symmetry_cell_setting' value 'Triclinic' changed to 'triclinic'
according to '/home/saulius/struct/CIF-dictionaries/cif_core.dic'
dictionary named 'cif_core.dic' version 2.4.1 from 2010-06-29.

Automatic conversion script
Id: cif_fix_enum 1527 2010-12-29 10:47:43Z saulius 

The following automatic conversions were performed:

'_symmetry_cell_setting' value 'Triclinic' changed to 'triclinic'
according to /home/saulius/struct/CIF-dictionaries/cif_core.dic
dictionary named 'cif_core.dic' version 2.4.1 from 2010-06-29.

Automatic conversion script
Id: cif_fix_values 1715 2011-07-08 13:25:40Z adriana 
;
_cod_database_code 2223830
_cod_database_fobs_code 2223830

loop_
_symmetry_equiv_pos_as_xyz
'x, y, z'
'-x, -y, -z'

loop_
_atom_site_type_symbol
_atom_site_label
_atom_site_fract_x
_atom_site_fract_y
_atom_site_fract_z
_atom_site_U_iso_or_equiv
_atom_site_adp_type
_atom_site_calc_flag
_atom_site_refinement_flags
_atom_site_occupancy
_atom_site_disorder_assembly
_atom_site_disorder_group
Sn Sn1 0.65357(4) 0.35975(4) 0.14820(3) 0.05024(16) Uani d . 1 . .
Sn Sn2 0.52091(4) 0.59836(4) 0.10841(3) 0.04935(16) Uani d . 1 . .
N N1 0.9801(6) 0.0426(5) -0.2942(4) 0.0634(15) Uani d . 1 . .
O O1 0.6229(5) 0.2161(4) 0.0182(3) 0.0638(13) Uani d . 1 B .
O O2 0.7256(6) 0.1199(5) 0.1181(4) 0.0823(16) Uani d . 1 B .
O O3 1.0365(6) 0.1364(5) -0.4230(5) 0.0909(18) Uani d . 1 . .
H H3 0.9947 0.1233 -0.3857 0.136 Uiso calc R 1 . .
O O4 0.5571(4) 0.4355(4) 0.0470(3) 0.0547(11) Uani d . 1 . .
O O5 0.6272(5) 0.5360(4) 0.2274(3) 0.0595(12) Uani d . 1 B .
C C1 0.6645(7) 0.1245(6) 0.0363(6) 0.0583(18) Uani d . 1 . .
C C2 0.6344(7) 0.0194(6) -0.0508(5) 0.0623(18) Uani d . 1 B .
H H2A 0.6435 -0.0478 -0.0268 0.075 Uiso calc R 1 . .
H H2B 0.5444 0.0154 -0.0888 0.075 Uiso calc R 1 . .
C C3 0.7237(7) 0.0198(6) -0.1167(5) 0.0560(17) Uani d . 1 . .
C C4 0.6932(8) 0.0674(7) -0.1940(6) 0.070(2) Uani d . 1 B .
H H4 0.6136 0.0975 -0.2079 0.084 Uiso calc R 1 . .
C C5 0.7779(8) 0.0717(7) -0.2520(6) 0.068(2) Uani d . 1 . .
H H5 0.7540 0.1037 -0.3045 0.082 Uiso calc R 1 B .
C C6 0.8976(7) 0.0290(6) -0.2330(5) 0.0591(18) Uani d . 1 B .
C C7 0.9282(8) -0.0209(7) -0.1563(6) 0.070(2) Uani d . 1 . .
H H7 1.0071 -0.0523 -0.1432 0.084 Uiso calc R 1 B .
C C8 0.8430(8) -0.0247(7) -0.0990(6) 0.067(2) Uani d . 1 B .
H H8 0.8661 -0.0579 -0.0471 0.081 Uiso calc R 1 . .
C C9 1.0880(8) 0.0011(6) -0.2867(5) 0.0654(19) Uani d . 1 . .
H H9 1.1127 -0.0415 -0.2418 0.079 Uiso calc R 1 . .
C C10 1.1754(7) 0.0177(6) -0.3466(5) 0.0634(19) Uani d . 1 . .
C C11 1.1448(8) 0.0835(7) -0.4122(6) 0.069(2) Uani d . 1 . .
C C12 1.2303(9) 0.0984(8) -0.4689(7) 0.084(2) Uani d . 1 . .
H H12 1.2097 0.1415 -0.5138 0.101 Uiso calc R 1 . .
C C13 1.3438(10) 0.0486(9) -0.4572(7) 0.092(3) Uani d . 1 . .
H H13 1.4007 0.0586 -0.4946 0.110 Uiso calc R 1 . .
C C14 1.3772(10) -0.0163(9) -0.3913(7) 0.097(3) Uani d . 1 . .
H H14 1.4558 -0.0489 -0.3842 0.117 Uiso calc R 1 . .
C C15 1.2924(9) -0.0321(8) -0.3362(7) 0.086(3) Uani d . 1 . .
H H15 1.3134 -0.0761 -0.2921 0.103 Uiso calc R 1 . .
C C16 0.8584(7) 0.3962(8) 0.1767(6) 0.077(2) Uani d . 1 A .
H H16A 0.8793 0.3752 0.1135 0.092 Uiso calc R 1 . .
H H16B 0.8781 0.4782 0.2025 0.092 Uiso calc R 1 . .
C C17 0.9505(10) 0.3444(10) 0.2443(9) 0.111(3) Uani d . 1 . .
H H17A 1.0393 0.3717 0.2486 0.133 Uiso calc PR 0.70(8) A 1
H H17B 0.9397 0.2624 0.2161 0.133 Uiso calc PR 0.70(8) A 1
H H17C 1.0235 0.4005 0.2841 0.133 Uiso d PR 0.30(8) A 2
H H17D 0.9854 0.2816 0.2056 0.133 Uiso d PR 0.30(8) A 2
C C18 0.932(5) 0.370(5) 0.347(4) 0.108(10) Uani d P 0.70(8) A 1
H H18A 0.8425 0.3452 0.3424 0.130 Uiso calc PR 0.70(8) A 1
H H18B 0.9462 0.4521 0.3760 0.130 Uiso calc PR 0.70(8) A 1
C C19 1.026(5) 0.312(4) 0.413(4) 0.136(11) Uani d P 0.70(8) A 1
H H19A 1.0285 0.2344 0.3777 0.203 Uiso calc PR 0.70(8) A 1
H H19B 0.9956 0.3129 0.4707 0.203 Uiso calc PR 0.70(8) A 1
H H19C 1.1120 0.3518 0.4337 0.203 Uiso calc PR 0.70(8) A 1
C C20 0.512(3) 0.289(3) 0.2016(19) 0.072(7) Uani d P 0.66(3) B 1
H H20A 0.4270 0.3017 0.1650 0.087 Uiso calc PR 0.66(3) B 1
H H20B 0.5168 0.2076 0.1863 0.087 Uiso calc PR 0.66(3) B 1
C C21 0.5211(16) 0.3327(13) 0.3105(12) 0.086(6) Uani d P 0.66(3) B 1
H H21A 0.5249 0.4151 0.3279 0.103 Uiso calc PR 0.66(3) B 1
H H21B 0.6021 0.3130 0.3477 0.103 Uiso calc PR 0.66(3) B 1
C C22 0.408(3) 0.286(3) 0.3417(19) 0.102(8) Uani d P 0.66(3) B 1
H H22A 0.3282 0.3156 0.3129 0.122 Uiso calc PR 0.66(3) B 1
H H22B 0.3954 0.2038 0.3163 0.122 Uiso calc PR 0.66(3) B 1
C C23 0.431(4) 0.318(3) 0.451(2) 0.145(11) Uani d P 0.66(3) B 1
H H23A 0.5072 0.2855 0.4799 0.217 Uiso calc PR 0.66(3) B 1
H H23B 0.3565 0.2892 0.4678 0.217 Uiso calc PR 0.66(3) B 1
H H23C 0.4444 0.3993 0.4769 0.217 Uiso calc PR 0.66(3) B 1
C C18' 0.914(11) 0.317(9) 0.329(8) 0.10(2) Uani d P 0.30(8) A 2
H H18C 0.9037 0.2354 0.3180 0.116 Uiso calc PR 0.30(8) A 2
H H18D 0.8304 0.3453 0.3337 0.116 Uiso calc PR 0.30(8) A 2
C C19' 1.018(10) 0.371(11) 0.427(8) 0.13(3) Uani d P 0.30(8) A 2
H H19D 0.9762 0.4141 0.4746 0.200 Uiso calc PR 0.30(8) A 2
H H19E 1.0811 0.4212 0.4163 0.200 Uiso calc PR 0.30(8) A 2
H H19F 1.0601 0.3124 0.4514 0.200 Uiso calc PR 0.30(8) A 2
C C20' 0.552(6) 0.286(7) 0.238(4) 0.075(13) Uani d P 0.34(3) B 2
H H20C 0.5450 0.2035 0.2138 0.090 Uiso calc PR 0.34(3) B 2
H H20D 0.6054 0.3074 0.3055 0.090 Uiso calc PR 0.34(3) B 2
C C21' 0.416(3) 0.322(3) 0.236(2) 0.096(12) Uani d P 0.34(3) B 2
H H21C 0.3623 0.2996 0.1688 0.115 Uiso calc PR 0.34(3) B 2
H H21D 0.4228 0.4046 0.2597 0.115 Uiso calc PR 0.34(3) B 2
C C22' 0.347(5) 0.272(6) 0.300(4) 0.103(14) Uani d P 0.34(3) B 2
H H22C 0.2535 0.2657 0.2723 0.123 Uiso calc PR 0.34(3) B 2
H H22D 0.3719 0.1954 0.2976 0.123 Uiso calc PR 0.34(3) B 2
C C23' 0.382(7) 0.343(7) 0.406(5) 0.14(2) Uani d P 0.34(3) B 2
H H23D 0.4725 0.3400 0.4368 0.217 Uiso calc PR 0.34(3) B 2
H H23E 0.3287 0.3134 0.4412 0.217 Uiso calc PR 0.34(3) B 2
H H23F 0.3662 0.4204 0.4088 0.217 Uiso calc PR 0.34(3) B 2
C C24 0.3385(7) 0.6054(7) 0.1451(6) 0.069(2) Uani d . 1 B .
H H24A 0.2905 0.6593 0.1155 0.083 Uiso calc R 1 . .
H H24B 0.2888 0.5311 0.1146 0.083 Uiso calc R 1 . .
C C25 0.3425(8) 0.6382(8) 0.2542(6) 0.077(2) Uani d . 1 . .
H H25A 0.3828 0.7159 0.2844 0.093 Uiso calc R 1 B .
H H25B 0.3965 0.5891 0.2862 0.093 Uiso calc R 1 . .
C C26 0.2068(9) 0.6289(9) 0.2717(8) 0.102(3) Uani d . 1 B .
H H26A 0.1530 0.6781 0.2396 0.122 Uiso calc R 1 . .
H H26B 0.1665 0.5513 0.2413 0.122 Uiso calc R 1 . .
C C27 0.2089(13) 0.6614(12) 0.3807(9) 0.144(5) Uani d . 1 . .
H H27A 0.2504 0.6060 0.4109 0.216 Uiso calc R 1 B .
H H27B 0.1209 0.6634 0.3868 0.216 Uiso calc R 1 . .
H H27C 0.2567 0.7351 0.4130 0.216 Uiso calc R 1 . .
C C28 0.6575(8) 0.7411(7) 0.1316(6) 0.078(2) Uani d . 1 B .
H H28A 0.6073 0.8061 0.1323 0.094 Uiso calc PR 0.66(3) C 1
H H28B 0.7134 0.7541 0.1980 0.094 Uiso calc PR 0.66(3) C 1
H H28C 0.6170 0.7986 0.1023 0.094 Uiso d PR 0.34(3) C 2
H H28D 0.6990 0.7753 0.2012 0.094 Uiso d PR 0.34(3) C 2
C C29 0.7475(19) 0.7479(17) 0.0664(13) 0.089(6) Uani d P 0.66(3) B 1
H H29A 0.6982 0.7264 -0.0025 0.106 Uiso calc PR 0.66(3) C 1
H H29B 0.7889 0.8250 0.0830 0.106 Uiso calc PR 0.66(3) C 1
C C30 0.849(2) 0.6678(15) 0.0837(13) 0.090(6) Uani d P 0.66(3) B 1
H H30A 0.8063 0.5910 0.0674 0.109 Uiso calc PR 0.66(3) C 1
H H30B 0.8967 0.6893 0.1529 0.109 Uiso calc PR 0.66(3) C 1
C C31 0.943(3) 0.670(3) 0.021(2) 0.109(8) Uani d P 0.66(3) B 1
H H31A 0.8973 0.6827 -0.0410 0.163 Uiso calc PR 0.66(3) C 1
H H31B 0.9799 0.5989 0.0082 0.163 Uiso calc PR 0.66(3) C 1
H H31C 1.0121 0.7308 0.0548 0.163 Uiso calc PR 0.66(3) C 1
C C29' 0.757(4) 0.682(3) 0.077(3) 0.082(10) Uani d P 0.34(3) B 2
H H29C 0.7933 0.6256 0.1093 0.098 Uiso calc PR 0.34(3) C 2
H H29D 0.7085 0.6412 0.0099 0.098 Uiso calc PR 0.34(3) C 2
C C30' 0.868(3) 0.758(3) 0.071(2) 0.085(12) Uani d P 0.34(3) B 2
H H30C 0.9201 0.7908 0.1390 0.102 Uiso calc PR 0.34(3) C 2
H H30D 0.8295 0.8203 0.0489 0.102 Uiso calc PR 0.34(3) C 2
C C31' 0.965(5) 0.718(4) 0.011(4) 0.096(13) Uani d P 0.34(3) B 2
H H31D 1.0305 0.6814 0.0469 0.143 Uiso calc PR 0.34(3) C 2
H H31E 1.0050 0.7821 -0.0016 0.143 Uiso calc PR 0.34(3) C 2
H H31F 0.9190 0.6647 -0.0507 0.143 Uiso calc PR 0.34(3) C 2
C C32 0.6961(9) 0.6034(8) 0.3245(6) 0.097(3) Uani d . 1 . .
H H32A 0.7842 0.6253 0.3252 0.145 Uiso calc R 1 B .
H H32B 0.6974 0.5596 0.3709 0.145 Uiso calc R 1 . .
H H32C 0.6530 0.6704 0.3425 0.145 Uiso calc R 1 . .

loop_
_atom_site_aniso_label
_atom_site_aniso_U_11
_atom_site_aniso_U_22
_atom_site_aniso_U_33
_atom_site_aniso_U_12
_atom_site_aniso_U_13
_atom_site_aniso_U_23
Sn1 0.0542(3) 0.0548(3) 0.0449(3) 0.0153(2) 0.0181(2) 0.0133(2)
Sn2 0.0521(3) 0.0467(3) 0.0438(3) 0.0123(2) 0.0129(2) 0.0019(2)
N1 0.063(4) 0.068(4) 0.062(4) 0.012(3) 0.024(3) 0.015(3)
O1 0.081(3) 0.058(3) 0.054(3) 0.025(3) 0.022(3) 0.010(2)
O2 0.100(4) 0.078(4) 0.072(4) 0.024(3) 0.016(3) 0.029(3)
O3 0.089(4) 0.106(5) 0.102(4) 0.032(4) 0.043(4) 0.052(4)
O4 0.066(3) 0.048(3) 0.046(2) 0.023(2) 0.013(2) 0.005(2)
O5 0.068(3) 0.057(3) 0.045(2) 0.014(2) 0.009(2) 0.005(2)
C1 0.061(4) 0.058(4) 0.066(5) 0.020(4) 0.031(4) 0.021(4)
C2 0.068(5) 0.050(4) 0.075(5) 0.010(3) 0.030(4) 0.016(4)
C3 0.064(4) 0.047(4) 0.060(4) 0.009(3) 0.028(4) 0.010(3)
C4 0.067(5) 0.074(5) 0.074(5) 0.022(4) 0.026(4) 0.020(4)
C5 0.074(5) 0.076(5) 0.064(5) 0.022(4) 0.024(4) 0.028(4)
C6 0.066(5) 0.059(4) 0.058(4) 0.015(4) 0.024(4) 0.018(3)
C7 0.066(5) 0.080(5) 0.075(5) 0.028(4) 0.032(4) 0.025(4)
C8 0.074(5) 0.074(5) 0.067(5) 0.024(4) 0.029(4) 0.029(4)
C9 0.073(5) 0.066(5) 0.062(5) 0.016(4) 0.024(4) 0.018(4)
C10 0.068(5) 0.065(5) 0.059(4) 0.008(4) 0.023(4) 0.014(4)
C11 0.066(5) 0.074(5) 0.067(5) 0.007(4) 0.026(4) 0.014(4)
C12 0.086(6) 0.090(6) 0.082(6) 0.004(5) 0.032(5) 0.025(5)
C13 0.088(7) 0.111(8) 0.089(6) 0.012(6) 0.047(6) 0.026(6)
C14 0.083(6) 0.122(8) 0.095(7) 0.026(6) 0.038(6) 0.028(6)
C15 0.076(6) 0.106(7) 0.083(6) 0.025(5) 0.032(5) 0.029(5)
C16 0.060(5) 0.094(6) 0.082(6) 0.018(4) 0.018(4) 0.034(5)
C17 0.085(7) 0.126(9) 0.122(9) 0.008(6) 0.010(6) 0.049(8)
C18 0.090(19) 0.13(3) 0.10(2) 0.00(2) 0.002(15) 0.04(2)
C19 0.140(19) 0.13(3) 0.12(2) 0.03(2) -0.012(17) 0.05(2)
C20 0.082(19) 0.077(11) 0.063(17) 0.006(13) 0.040(13) 0.011(14)
C21 0.094(12) 0.100(11) 0.069(11) -0.005(8) 0.042(9) 0.015(8)
C22 0.11(2) 0.111(16) 0.079(19) -0.015(16) 0.047(14) 0.008(16)
C23 0.15(3) 0.16(3) 0.11(2) -0.009(19) 0.027(19) 0.036(18)
C18' 0.09(4) 0.11(5) 0.09(4) -0.01(5) 0.01(3) 0.04(5)
C19' 0.12(4) 0.13(7) 0.12(4) 0.01(5) 0.00(3) 0.02(6)
C20' 0.09(4) 0.08(2) 0.06(3) 0.00(2) 0.03(2) 0.02(3)
C21' 0.10(3) 0.10(2) 0.08(2) -0.001(18) 0.03(2) 0.017(17)
C22' 0.11(4) 0.11(3) 0.09(3) -0.01(3) 0.03(2) 0.02(3)
C23' 0.15(6) 0.16(5) 0.11(5) -0.01(4) 0.03(4) 0.04(4)
C24 0.062(5) 0.073(5) 0.070(5) 0.017(4) 0.022(4) 0.010(4)
C25 0.076(5) 0.088(6) 0.085(6) 0.027(4) 0.040(5) 0.030(5)
C26 0.095(7) 0.112(8) 0.115(8) 0.017(6) 0.058(6) 0.031(6)
C27 0.165(12) 0.182(13) 0.139(11) 0.055(10) 0.110(10) 0.065(10)
C28 0.073(5) 0.072(5) 0.084(6) -0.001(4) 0.014(5) 0.020(5)
C29 0.092(14) 0.075(11) 0.095(11) -0.019(10) 0.004(9) 0.040(10)
C30 0.091(13) 0.073(11) 0.108(12) 0.007(10) 0.023(11) 0.029(9)
C31 0.106(16) 0.098(19) 0.123(17) -0.022(14) 0.050(13) 0.014(15)
C29' 0.08(2) 0.07(2) 0.10(2) 0.00(2) 0.018(19) 0.033(18)
C30' 0.08(2) 0.08(2) 0.10(2) -0.002(16) 0.025(16) 0.031(16)
C31' 0.09(3) 0.10(4) 0.11(3) -0.01(3) 0.05(2) 0.03(3)
C32 0.089(6) 0.096(7) 0.062(5) 0.011(5) -0.005(4) -0.030(5)

loop_
_atom_type_symbol
_atom_type_description
_atom_type_scat_dispersion_real
_atom_type_scat_dispersion_imag
_atom_type_scat_source
C C 0.0033 0.0016 'International Tables Vol C Tables 4.2.6.8 and 6.1.1.4'
H H 0.0000 0.0000 'International Tables Vol C Tables 4.2.6.8 and 6.1.1.4'
N N 0.0061 0.0033 'International Tables Vol C Tables 4.2.6.8 and 6.1.1.4'
O O 0.0106 0.0060 'International Tables Vol C Tables 4.2.6.8 and 6.1.1.4'
Sn Sn -0.6537 1.4246 'International Tables Vol C Tables 4.2.6.8 and 6.1.1.4'

loop_
_geom_angle_atom_site_label_1
_geom_angle_atom_site_label_2
_geom_angle_atom_site_label_3
_geom_angle_site_symmetry_1
_geom_angle_site_symmetry_3
_geom_angle
_geom_angle_publ_flag
O4 Sn1 C20 . . 107.0(8) ?
O4 Sn1 C16 . . 110.7(3) ?
C20 Sn1 C16 . . 141.6(7) ?
O4 Sn1 O1 . . 81.82(17) ?
C20 Sn1 O1 . . 93.4(10) ?
C16 Sn1 O1 . . 98.6(3) ?
O4 Sn1 C20' . . 121.8(15) ?
C20 Sn1 C20' . . 15.7(15) ?
C16 Sn1 C20' . . 126.1(14) ?
O1 Sn1 C20' . . 100.2(19) ?
O4 Sn1 O5 . . 71.85(16) ?
C20 Sn1 O5 . . 91.6(11) ?
C16 Sn1 O5 . . 93.4(3) ?
O1 Sn1 O5 . . 153.52(18) ?
C20' Sn1 O5 . . 92(2) ?
O4 Sn2 O4 . 2_665 73.39(19) ?
O4 Sn2 C24 . . 113.0(3) ?
O4 Sn2 C24 2_665 . 96.7(2) ?
O4 Sn2 C28 . . 121.4(3) ?
O4 Sn2 C28 2_665 . 98.7(3) ?
C24 Sn2 C28 . . 125.6(3) ?
O4 Sn2 O5 . . 73.00(17) ?
O4 Sn2 O5 2_665 . 146.34(17) ?
C24 Sn2 O5 . . 98.0(3) ?
C28 Sn2 O5 . . 97.1(3) ?
C9 N1 C6 . . 121.4(7) ?
C1 O1 Sn1 . . 114.1(4) ?
C11 O3 H3 . . 109.5 ?
Sn1 O4 Sn2 . . 113.17(19) ?
Sn1 O4 Sn2 . 2_665 140.2(2) ?
Sn2 O4 Sn2 . 2_665 106.61(19) ?
C32 O5 Sn2 . . 126.5(5) ?
C32 O5 Sn1 . . 128.9(5) ?
Sn2 O5 Sn1 . . 101.95(17) ?
O2 C1 O1 . . 123.5(7) ?
O2 C1 C2 . . 120.5(7) ?
O1 C1 C2 . . 116.0(7) ?
C3 C2 C1 . . 111.9(6) ?
C3 C2 H2A . . 109.2 ?
C1 C2 H2A . . 109.2 ?
C3 C2 H2B . . 109.2 ?
C1 C2 H2B . . 109.2 ?
H2A C2 H2B . . 107.9 ?
C4 C3 C8 . . 117.3(6) ?
C4 C3 C2 . . 121.7(7) ?
C8 C3 C2 . . 120.9(7) ?
C3 C4 C5 . . 121.6(7) ?
C3 C4 H4 . . 119.2 ?
C5 C4 H4 . . 119.2 ?
C6 C5 C4 . . 120.9(7) ?
C6 C5 H5 . . 119.6 ?
C4 C5 H5 . . 119.6 ?
C7 C6 C5 . . 118.0(7) ?
C7 C6 N1 . . 125.7(7) ?
C5 C6 N1 . . 116.4(6) ?
C6 C7 C8 . . 120.6(7) ?
C6 C7 H7 . . 119.7 ?
C8 C7 H7 . . 119.7 ?
C7 C8 C3 . . 121.6(7) ?
C7 C8 H8 . . 119.2 ?
C3 C8 H8 . . 119.2 ?
N1 C9 C10 . . 121.9(7) ?
N1 C9 H9 . . 119.0 ?
C10 C9 H9 . . 119.0 ?
C11 C10 C15 . . 119.6(7) ?
C11 C10 C9 . . 121.2(7) ?
C15 C10 C9 . . 119.2(7) ?
O3 C11 C10 . . 122.4(7) ?
O3 C11 C12 . . 117.5(8) ?
C10 C11 C12 . . 120.1(8) ?
C13 C12 C11 . . 118.9(9) ?
C13 C12 H12 . . 120.6 ?
C11 C12 H12 . . 120.6 ?
C12 C13 C14 . . 122.0(9) ?
C12 C13 H13 . . 119.0 ?
C14 C13 H13 . . 119.0 ?
C15 C14 C13 . . 119.1(9) ?
C15 C14 H14 . . 120.4 ?
C13 C14 H14 . . 120.4 ?
C14 C15 C10 . . 120.2(9) ?
C14 C15 H15 . . 119.9 ?
C10 C15 H15 . . 119.9 ?
C17 C16 Sn1 . . 120.8(6) ?
C17 C16 H16A . . 107.1 ?
Sn1 C16 H16A . . 107.1 ?
C17 C16 H16B . . 107.1 ?
Sn1 C16 H16B . . 107.1 ?
H16A C16 H16B . . 106.8 ?
C16 C17 C18' . . 120(5) ?
C16 C17 C18 . . 114(2) ?
C18' C17 C18 . . 24(3) ?
C16 C17 H17A . . 108.8 ?
C18' C17 H17A . . 121.9 ?
C18 C17 H17A . . 108.8 ?
C16 C17 H17B . . 108.8 ?
C18' C17 H17B . . 84.6 ?
C18 C17 H17B . . 108.8 ?
H17A C17 H17B . . 107.7 ?
C16 C17 H17C . . 109.4 ?
C18' C17 H17C . . 95.7 ?
C18 C17 H17C . . 75.9 ?
H17A C17 H17C . . 36.6 ?
H17B C17 H17C . . 135.0 ?
C16 C17 H17D . . 109.4 ?
C18' C17 H17D . . 112.8 ?
C18 C17 H17D . . 132.5 ?
H17A C17 H17D . . 73.7 ?
H17B C17 H17D . . 36.0 ?
H17C C17 H17D . . 107.6 ?
C17 C18 C19 . . 112(4) ?
C17 C18 H17C . . 36.7 ?
C19 C18 H17C . . 100.4 ?
C17 C18 H18A . . 109.1 ?
C19 C18 H18A . . 109.1 ?
H17C C18 H18A . . 143.1 ?
C17 C18 H18B . . 109.1 ?
C19 C18 H18B . . 109.1 ?
H17C C18 H18B . . 81.9 ?
H18A C18 H18B . . 107.8 ?
C21 C20 Sn1 . . 118(2) ?
C21 C20 H20A . . 107.9 ?
Sn1 C20 H20A . . 107.9 ?
C21 C20 H20B . . 107.9 ?
Sn1 C20 H20B . . 107.9 ?
H20A C20 H20B . . 107.2 ?
C20 C21 C22 . . 114.6(19) ?
C20 C21 H21A . . 108.6 ?
C22 C21 H21A . . 108.6 ?
C20 C21 H21B . . 108.6 ?
C22 C21 H21B . . 108.6 ?
H21A C21 H21B . . 107.6 ?
C23 C22 C21 . . 112(2) ?
C23 C22 H22A . . 109.2 ?
C21 C22 H22A . . 109.2 ?
C23 C22 H22B . . 109.2 ?
C21 C22 H22B . . 109.2 ?
H22A C22 H22B . . 107.9 ?
C17 C18' C19' . . 112(8) ?
C17 C18' H18C . . 109.3 ?
C19' C18' H18C . . 109.3 ?
C17 C18' H18D . . 109.3 ?
C19' C18' H18D . . 109.3 ?
H18C C18' H18D . . 108.0 ?
C18' C19' H19D . . 109.5 ?
C18' C19' H19E . . 109.5 ?
H19D C19' H19E . . 109.5 ?
C18' C19' H19F . . 109.5 ?
H19D C19' H19F . . 109.5 ?
H19E C19' H19F . . 109.5 ?
C21' C20' Sn1 . . 115(4) ?
C21' C20' H20C . . 108.6 ?
Sn1 C20' H20C . . 108.6 ?
C21' C20' H20D . . 108.6 ?
Sn1 C20' H20D . . 108.6 ?
H20C C20' H20D . . 107.6 ?
C20' C21' C22' . . 114(4) ?
C20' C21' H21C . . 108.7 ?
C22' C21' H21C . . 108.7 ?
C20' C21' H21D . . 108.7 ?
C22' C21' H21D . . 108.7 ?
H21C C21' H21D . . 107.6 ?
C23' C22' C21' . . 112(5) ?
C23' C22' H22C . . 109.1 ?
C21' C22' H22C . . 109.1 ?
C23' C22' H22D . . 109.1 ?
C21' C22' H22D . . 109.1 ?
H22C C22' H22D . . 107.8 ?
C22' C23' H23D . . 109.5 ?
C22' C23' H23E . . 109.5 ?
H23D C23' H23E . . 109.5 ?
C22' C23' H23F . . 109.5 ?
H23D C23' H23F . . 109.5 ?
H23E C23' H23F . . 109.5 ?
C25 C24 Sn2 . . 117.3(5) ?
C25 C24 H24A . . 108.0 ?
Sn2 C24 H24A . . 108.0 ?
C25 C24 H24B . . 108.0 ?
Sn2 C24 H24B . . 108.0 ?
H24A C24 H24B . . 107.2 ?
C24 C25 C26 . . 112.7(8) ?
C24 C25 H25A . . 109.1 ?
C26 C25 H25A . . 109.1 ?
C24 C25 H25B . . 109.1 ?
C26 C25 H25B . . 109.1 ?
H25A C25 H25B . . 107.8 ?
C27 C26 C25 . . 113.5(9) ?
C27 C26 H26A . . 108.9 ?
C25 C26 H26A . . 108.9 ?
C27 C26 H26B . . 108.9 ?
C25 C26 H26B . . 108.9 ?
H26A C26 H26B . . 107.7 ?
C26 C27 H27A . . 109.5 ?
C26 C27 H27B . . 109.5 ?
H27A C27 H27B . . 109.5 ?
C26 C27 H27C . . 109.5 ?
H27A C27 H27C . . 109.5 ?
H27B C27 H27C . . 109.5 ?
C29 C28 C29' . . 32.6(11) ?
C29 C28 Sn2 . . 124.4(9) ?
C29' C28 Sn2 . . 100.1(15) ?
C29 C28 H28A . . 106.2 ?
C29' C28 H28A . . 138.2 ?
Sn2 C28 H28A . . 106.2 ?
C29 C28 H28B . . 106.2 ?
C29' C28 H28B . . 96.4 ?
Sn2 C28 H28B . . 106.2 ?
H28A C28 H28B . . 106.4 ?
C29 C28 H28C . . 81.9 ?
C29' C28 H28C . . 112.1 ?
Sn2 C28 H28C . . 111.8 ?
H28A C28 H28C . . 27.4 ?
H28B C28 H28C . . 126.3 ?
C29 C28 H28D . . 112.8 ?
C29' C28 H28D . . 111.2 ?
Sn2 C28 H28D . . 112.0 ?
H28A C28 H28D . . 88.3 ?
H28B C28 H28D . . 18.1 ?
H28C C28 H28D . . 109.4 ?
C30 C29 C28 . . 107.6(16) ?
C30 C29 H29A . . 110.2 ?
C28 C29 H29A . . 110.2 ?
C30 C29 H29B . . 110.2 ?
C28 C29 H29B . . 110.2 ?
H29A C29 H29B . . 108.5 ?
C29 C30 C31 . . 110.5(18) ?
C29 C30 H30A . . 109.5 ?
C31 C30 H30A . . 109.5 ?
C29 C30 H30B . . 109.5 ?
C31 C30 H30B . . 109.5 ?
H30A C30 H30B . . 108.1 ?
C30' C29' C28 . . 117(3) ?
C30' C29' H29C . . 108.1 ?
C28 C29' H29C . . 108.1 ?
C30' C29' H29D . . 108.1 ?
C28 C29' H29D . . 108.1 ?
H29C C29' H29D . . 107.3 ?
C29' C30' C31' . . 124(3) ?
C29' C30' H30C . . 106.3 ?
C31' C30' H30C . . 106.3 ?
C29' C30' H30D . . 106.3 ?
C31' C30' H30D . . 106.3 ?
H30C C30' H30D . . 106.4 ?
C30' C31' H31D . . 109.5 ?
C30' C31' H31E . . 109.5 ?
H31D C31' H31E . . 109.5 ?
C30' C31' H31F . . 109.5 ?
H31D C31' H31F . . 109.5 ?
H31E C31' H31F . . 109.5 ?
O5 C32 H32A . . 109.5 ?
O5 C32 H32B . . 109.5 ?
H32A C32 H32B . . 109.5 ?
O5 C32 H32C . . 109.5 ?
H32A C32 H32C . . 109.5 ?
H32B C32 H32C . . 109.5 ?

loop_
_geom_bond_atom_site_label_1
_geom_bond_atom_site_label_2
_geom_bond_site_symmetry_2
_geom_bond_distance
_geom_bond_publ_flag
Sn1 O4 . 2.022(4) ?
Sn1 C20 . 2.10(4) ?
Sn1 C16 . 2.117(8) ?
Sn1 O1 . 2.169(4) ?
Sn1 C20' . 2.21(7) ?
Sn1 O5 . 2.227(4) ?
Sn2 O4 . 2.051(4) ?
Sn2 O4 2_665 2.127(4) ?
Sn2 C24 . 2.129(7) ?
Sn2 C28 . 2.129(8) ?
Sn2 O5 . 2.148(5) ?
N1 C9 . 1.260(9) ?
N1 C6 . 1.426(9) ?
O1 C1 . 1.281(8) ?
O2 C1 . 1.222(8) ?
O3 C11 . 1.333(9) ?
O3 H3 . 0.8200 ?
O4 Sn2 2_665 2.127(4) ?
O5 C32 . 1.432(8) ?
C1 C2 . 1.512(10) ?
C2 C3 . 1.505(9) ?
C2 H2A . 0.9700 ?
C2 H2B . 0.9700 ?
C3 C4 . 1.368(10) ?
C3 C8 . 1.386(10) ?
C4 C5 . 1.382(10) ?
C4 H4 . 0.9300 ?
C5 C6 . 1.380(10) ?
C5 H5 . 0.9300 ?
C6 C7 . 1.379(10) ?
C7 C8 . 1.379(10) ?
C7 H7 . 0.9300 ?
C8 H8 . 0.9300 ?
C9 C10 . 1.460(10) ?
C9 H9 . 0.9300 ?
C10 C11 . 1.385(11) ?
C10 C15 . 1.393(11) ?
C11 C12 . 1.403(11) ?
C12 C13 . 1.360(12) ?
C12 H12 . 0.9300 ?
C13 C14 . 1.383(13) ?
C13 H13 . 0.9300 ?
C14 C15 . 1.382(12) ?
C14 H14 . 0.9300 ?
C15 H15 . 0.9300 ?
C16 C17 . 1.485(12) ?
C16 H16A . 0.9700 ?
C16 H16B . 0.9700 ?
C17 C18' . 1.49(11) ?
C17 C18 . 1.50(5) ?
C17 H17A . 0.9700 ?
C17 H17B . 0.9700 ?
C17 H17C . 0.9700 ?
C17 H17D . 0.9700 ?
C18 C19 . 1.54(7) ?
C18 H18A . 0.9700 ?
C18 H18B . 0.9700 ?
C19 H19A . 0.9600 ?
C19 H19B . 0.9600 ?
C19 H19C . 0.9600 ?
C20 C21 . 1.51(3) ?
C20 H20A . 0.9700 ?
C20 H20B . 0.9700 ?
C21 C22 . 1.53(3) ?
C21 H21A . 0.9700 ?
C21 H21B . 0.9700 ?
C22 C23 . 1.49(4) ?
C22 H22A . 0.9700 ?
C22 H22B . 0.9700 ?
C23 H23A . 0.9600 ?
C23 H23B . 0.9600 ?
C23 H23C . 0.9600 ?
C18' C19' . 1.54(16) ?
C18' H18C . 0.9700 ?
C18' H18D . 0.9700 ?
C19' H19D . 0.9600 ?
C19' H19E . 0.9600 ?
C19' H19F . 0.9600 ?
C20' C21' . 1.52(8) ?
C20' H20C . 0.9700 ?
C20' H20D . 0.9700 ?
C21' C22' . 1.53(7) ?
C21' H21C . 0.9700 ?
C21' H21D . 0.9700 ?
C22' C23' . 1.51(7) ?
C22' H22C . 0.9700 ?
C22' H22D . 0.9700 ?
C23' H23D . 0.9600 ?
C23' H23E . 0.9600 ?
C23' H23F . 0.9600 ?
C24 C25 . 1.520(10) ?
C24 H24A . 0.9700 ?
C24 H24B . 0.9700 ?
C25 C26 . 1.527(11) ?
C25 H25A . 0.9700 ?
C25 H25B . 0.9700 ?
C26 C27 . 1.523(14) ?
C26 H26A . 0.9700 ?
C26 H26B . 0.9700 ?
C27 H27A . 0.9600 ?
C27 H27B . 0.9600 ?
C27 H27C . 0.9600 ?
C28 C29 . 1.514(19) ?
C28 C29' . 1.56(4) ?
C28 H28A . 0.9700 ?
C28 H28B . 0.9700 ?
C28 H28C . 0.9700 ?
C28 H28D . 0.9700 ?
C29 C30 . 1.50(3) ?
C29 H29A . 0.9700 ?
C29 H29B . 0.9700 ?
C30 C31 . 1.52(3) ?
C30 H30A . 0.9700 ?
C30 H30B . 0.9700 ?
C31 H31A . 0.9600 ?
C31 H31B . 0.9600 ?
C31 H31C . 0.9600 ?
C29' C30' . 1.51(6) ?
C29' H29C . 0.9700 ?
C29' H29D . 0.9700 ?
C30' C31' . 1.52(6) ?
C30' H30C . 0.9700 ?
C30' H30D . 0.9700 ?
C31' H31D . 0.9600 ?
C31' H31E . 0.9600 ?
C31' H31F . 0.9600 ?
C32 H32A . 0.9600 ?
C32 H32B . 0.9600 ?
C32 H32C . 0.9600 ?
